data_4306482
loop_
_publ_author_name
'Louise A. Berben'
'Jonas C. Peters'

_publ_section_title
;
Dimanganese and Diiron Complexes of a Binucleating Cyclam Ligand:
Four-Electron, Reversible Oxidation Chemistry at High Potentials
;
_journal_name_full 'Inorganic Chemistry'
_journal_page_first 11669
_journal_page_last 11679
_journal_paper_doi 10.1021/ic801289x
_journal_volume 47
_journal_year 2008
_chemical_formula_sum 'C25 H51 F6 Mn2 N11 O7 S2'
_chemical_formula_weight 905.77
_chemical_name_systematic
; 
 ? 
;
_space_group_IT_number 14
_symmetry_cell_setting monoclinic
_symmetry_space_group_name_Hall '-P 2yn'
_symmetry_space_group_name_H-M 'P 1 21/n 1'
_atom_sites_solution_hydrogens geom
_atom_sites_solution_primary direct
_atom_sites_solution_secondary difmap
_audit_creation_method SHELXL-97
_cell_angle_alpha 90.00
_cell_angle_beta 99.3660(10)
_cell_angle_gamma 90.00
_cell_formula_units_Z 2
_cell_length_a 9.3083(7)
_cell_length_b 13.9530(10)
_cell_length_c 14.9380(11)
_cell_measurement_temperature 100(2)
_cell_volume 1914.3(2)
_computing_structure_refinement 'SHELXL-97 (Sheldrick, 1997)'
_computing_structure_solution 'SHELXS-97 (Sheldrick, 1990)'
_diffrn_ambient_temperature 100(2)
_diffrn_measured_fraction_theta_full 0.999
_diffrn_measured_fraction_theta_max 0.999
_diffrn_measurement_device_type SMART
_diffrn_radiation_monochromator graphite
_diffrn_radiation_source 'fine-focus sealed tube'
_diffrn_radiation_type MoK\a
_diffrn_radiation_wavelength 0.71073
_diffrn_reflns_av_R_equivalents 0.0271
_diffrn_reflns_av_sigmaI/netI 0.0132
_diffrn_reflns_limit_h_max 10
_diffrn_reflns_limit_h_min -11
_diffrn_reflns_limit_k_max 16
_diffrn_reflns_limit_k_min -16
_diffrn_reflns_limit_l_max 17
_diffrn_reflns_limit_l_min -17
_diffrn_reflns_number 30086
_diffrn_reflns_theta_full 24.84
_diffrn_reflns_theta_max 24.84
_diffrn_reflns_theta_min 2.01
_exptl_absorpt_coefficient_mu 0.854
_exptl_absorpt_correction_T_max 0.842
_exptl_absorpt_correction_T_min 0.782
_exptl_absorpt_correction_type multi-scan
_exptl_absorpt_process_details 'Blessing Acta. Cryst.'
_exptl_crystal_colour colourless
_exptl_crystal_density_diffrn 1.571
_exptl_crystal_density_meas ?
_exptl_crystal_density_method .
_exptl_crystal_description block
_exptl_crystal_F_000 940
_exptl_crystal_size_max 0.3
_exptl_crystal_size_mid 0.3
_exptl_crystal_size_min 0.2
_refine_diff_density_max 0.574
_refine_diff_density_min -0.945
_refine_diff_density_rms 0.089
_refine_ls_extinction_method none
_refine_ls_goodness_of_fit_ref 1.085
_refine_ls_hydrogen_treatment none
_refine_ls_matrix_type full
_refine_ls_number_parameters 409
_refine_ls_number_reflns 3306
_refine_ls_number_restraints 11
_refine_ls_restrained_S_all 1.093
_refine_ls_R_factor_all 0.1035
_refine_ls_R_factor_gt 0.0883
_refine_ls_shift/su_max 0.000
_refine_ls_shift/su_mean 0.000
_refine_ls_structure_factor_coef Fsqd
_refine_ls_weighting_details 'calc w=1/[\s^2^(Fo^2^)+(0.0899P)^2^+6.4497P] where P=(Fo^2^+2Fc^2^)/3'
_refine_ls_weighting_scheme calc
_refine_ls_wR_factor_gt 0.2155
_refine_ls_wR_factor_ref 0.2293
_reflns_number_gt 2669
_reflns_number_total 3306
_reflns_threshold_expression >2sigma(I)
_cod_data_source_file ic801289x_si_002_3.cif
_cod_data_source_block npmmn2n3
_cod_database_code 4306482

loop_
_symmetry_equiv_pos_as_xyz
'x, y, z'
'-x+1/2, y+1/2, -z+1/2'
'-x, -y, -z'
'x-1/2, -y-1/2, z-1/2'

loop_
_atom_site_label
_atom_site_type_symbol
_atom_site_fract_x
_atom_site_fract_y
_atom_site_fract_z
_atom_site_U_iso_or_equiv
_atom_site_adp_type
_atom_site_occupancy
_atom_site_symmetry_multiplicity
_atom_site_calc_flag
_atom_site_refinement_flags
_atom_site_disorder_assembly
_atom_site_disorder_group
Mn1 Mn 0.04429(12) 0.55445(6) 0.90405(6) 0.0693(4) Uani 1 1 d D . .
C11 C -0.2246(14) 0.4671(13) 0.8283(9) 0.083(4) Uani 0.50 1 d P . .
H11A H -0.2701 0.4203 0.7825 0.099 Uiso 0.50 1 calc PR A 1
H11B H -0.3019 0.5119 0.8401 0.099 Uiso 0.50 1 calc PR A 1
C12 C 0.171(2) 0.5852(19) 1.0870(15) 0.077(7) Uani 0.50 1 d PD . .
C13 C 0.2874(12) 0.6185(11) 1.0340(8) 0.070(4) Uani 0.50 1 d P . .
H13A H 0.3340 0.6764 1.0641 0.083 Uiso 0.50 1 calc PR B 1
H13B H 0.3630 0.5681 1.0381 0.083 Uiso 0.50 1 calc PR B 1
O4 O 0.0752(10) 0.5255(6) 1.0296(5) 0.0513(18) Uani 0.50 1 d PD . .
C1 C 0.3977(11) 0.5411(8) 0.8637(8) 0.116(3) Uani 1 1 d D . .
N5 N 0.2444(17) 0.5826(12) 1.1150(11) 0.071(4) Uani 0.50 1 d P . 3
N6 N 0.3331(16) 0.6320(13) 1.1667(10) 0.122(6) Uani 0.50 1 d P . 3
N7 N -0.171(2) 0.4637(10) 0.9323(10) 0.074(5) Uani 0.50 1 d P . 3
N1 N -0.0700(18) 0.6999(15) 0.8853(9) 0.040(3) Uani 0.498(9) 1 d P . 1
N2 N 0.2407(15) 0.6403(10) 0.9406(8) 0.083(5) Uani 0.498(9) 1 d PD . 1
N3 N -0.1162(11) 0.5217(10) 0.7890(7) 0.077(4) Uani 0.498(9) 1 d PD . 1
N4 N 0.173(5) 0.435(2) 0.847(3) 0.090(11) Uani 0.498(9) 1 d P . 1
C2 C 0.1530(15) 0.4345(9) 0.7533(8) 0.063(3) Uani 0.498(9) 1 d P . 1
H2A H 0.1871 0.3734 0.7306 0.075 Uiso 0.498(9) 1 calc PR . 1
H2B H 0.2073 0.4879 0.7306 0.075 Uiso 0.498(9) 1 calc PR . 1
C4 C 0.0355(16) 0.7721(10) 0.8662(10) 0.060(4) Uani 0.498(9) 1 d P . 1
H4A H 0.0010 0.8369 0.8796 0.072 Uiso 0.498(9) 1 calc PR . 1
H4B H 0.0453 0.7697 0.8012 0.072 Uiso 0.498(9) 1 calc PR . 1
C5 C 0.203(4) 0.7497(14) 0.9330(17) 0.121(10) Uani 0.498(9) 1 d PD . 1
H5A H 0.2802 0.7834 0.9067 0.145 Uiso 0.498(9) 1 calc PR . 1
H5B H 0.2028 0.7759 0.9945 0.145 Uiso 0.498(9) 1 calc PR . 1
C6 C 0.354(3) 0.6371(15) 0.8812(17) 0.053(6) Uiso 0.249(4) 1 d PD . 1
C7 C -0.173(4) 0.5762(14) 0.7206(17) 0.121(12) Uani 0.498(9) 1 d PD . 1
H7A H -0.2613 0.5435 0.6895 0.145 Uiso 0.498(9) 1 calc PR . 1
H7B H -0.1026 0.5775 0.6773 0.145 Uiso 0.498(9) 1 calc PR . 1
C3 C -0.020(3) 0.447(2) 0.720(3) 0.130(12) Uiso 0.498(9) 1 d P . 1
H3A H -0.0649 0.3830 0.7167 0.157 Uiso 0.498(9) 1 calc PR . 1
H3B H -0.0348 0.4743 0.6583 0.157 Uiso 0.498(9) 1 calc PR . 1
C9 C -0.2193(15) 0.7007(16) 0.8217(15) 0.080(6) Uani 0.498(9) 1 d P . 1
H9A H -0.2862 0.6565 0.8465 0.096 Uiso 0.498(9) 1 calc PR . 1
H9B H -0.2612 0.7659 0.8214 0.096 Uiso 0.498(9) 1 calc PR . 1
C10 C 0.276(3) 0.4748(17) 0.7958(15) 0.128(9) Uani 0.498(9) 1 d P . 1
H10A H 0.2243 0.5151 0.7462 0.153 Uiso 0.498(9) 1 calc PR . 1
H10B H 0.3263 0.4226 0.7684 0.153 Uiso 0.498(9) 1 calc PR . 1
C6B C 0.331(6) 0.668(4) 0.902(4) 0.107(14) Uiso 0.249(4) 1 d P . 1
C8 C -0.2123(16) 0.6749(13) 0.7359(11) 0.081(5) Uani 0.498(9) 1 d PD . 1
H8A H -0.1409 0.7172 0.7130 0.097 Uiso 0.498(9) 1 calc PR . 1
H8B H -0.3084 0.6875 0.6986 0.097 Uiso 0.498(9) 1 calc PR . 1
N1A N -0.031(3) 0.7040(18) 0.9140(14) 0.085(7) Uani 0.502(9) 1 d P . 2
N2A N 0.242(2) 0.6563(16) 0.8843(18) 0.135(8) Uani 0.502(9) 1 d PD . 2
N3A N -0.061(2) 0.5489(13) 0.7363(11) 0.103(6) Uani 0.502(9) 1 d PD . 2
N4A N 0.178(4) 0.4467(19) 0.848(2) 0.061(8) Uani 0.502(9) 1 d P . 2
C1A C 0.3429(12) 0.4497(10) 0.8885(10) 0.069(4) Uani 0.502(9) 1 d P . 2
H1A1 H 0.3572 0.4429 0.9553 0.083 Uiso 0.502(9) 1 calc PR . 2
H1A2 H 0.3949 0.3968 0.8633 0.083 Uiso 0.502(9) 1 calc PR . 2
C2A C -0.038(3) 0.453(2) 0.6972(15) 0.21(3) Uani 0.502(9) 1 d PD . 2
H2A1 H -0.1334 0.4242 0.6735 0.258 Uiso 0.502(9) 1 calc PR . 2
H2A2 H 0.0165 0.4610 0.6459 0.258 Uiso 0.502(9) 1 calc PR . 2
C3A C 0.041(3) 0.3919(14) 0.7631(16) 0.113(7) Uani 0.502(9) 1 d P . 2
H3A1 H 0.0893 0.3425 0.7310 0.136 Uiso 0.502(9) 1 calc PR . 2
H3A2 H -0.0301 0.3585 0.7949 0.136 Uiso 0.502(9) 1 calc PR . 2
C4A C 0.147(4) 0.7736(19) 0.945(3) 0.23(3) Uani 0.502(9) 1 d PD . 2
H4A1 H 0.1615 0.8423 0.9605 0.275 Uiso 0.502(9) 1 calc PR . 2
H4A2 H 0.1322 0.7372 0.9997 0.275 Uiso 0.502(9) 1 calc PR . 2
C5A C 0.265(5) 0.735(3) 0.904(2) 0.455(18) Uani 0.502(9) 1 d PD . 2
H5A1 H 0.2759 0.7724 0.8490 0.546 Uiso 0.502(9) 1 calc PR . 2
H5A2 H 0.3576 0.7394 0.9471 0.546 Uiso 0.502(9) 1 calc PR . 2
C8A C -0.159(6) 0.715(4) 0.839(2) 0.29(4) Uani 0.502(9) 1 d PD . 2
H8A1 H -0.2326 0.7661 0.8244 0.347 Uiso 0.502(9) 1 calc PR . 2
H8A2 H -0.1711 0.6861 0.8980 0.347 Uiso 0.502(9) 1 calc PR . 2
C9A C -0.186(4) 0.620(3) 0.747(4) 0.32(5) Uani 0.502(9) 1 d PD . 2
H9A1 H -0.2709 0.5806 0.7558 0.387 Uiso 0.502(9) 1 calc PR . 2
H9A2 H -0.2122 0.6532 0.6880 0.387 Uiso 0.502(9) 1 calc PR . 2
C10A C 0.377(3) 0.600(3) 0.906(2) 0.167(12) Uiso 0.502(9) 1 d PD . 2
H10C H 0.4597 0.6450 0.9083 0.200 Uiso 0.502(9) 1 calc PR . 2
H10D H 0.3808 0.5742 0.9682 0.200 Uiso 0.502(9) 1 calc PR . 2
C7A C -0.014(7) 0.754(3) 0.844(3) 0.76(13) Uani 0.502(9) 1 d PD . 2
H7A1 H 0.0486 0.7268 0.8031 0.913 Uiso 0.502(9) 1 calc PR . 2
H7A2 H -0.0030 0.8243 0.8532 0.913 Uiso 0.502(9) 1 calc PR . 2
S1 S 0.2768(5) 0.19079(17) 0.92288(18) 0.1396(14) Uani 1 1 d . . .
O3 O 0.3131(7) 0.1846(4) 0.8353(4) 0.0768(17) Uani 0.75 1 d P . .
O2 O 0.2737(19) 0.2763(10) 0.9680(8) 0.117(4) Uani 0.50 1 d P . .
O1 O 0.1194(13) 0.2449(6) 0.9149(6) 0.122(3) Uani 0.75 1 d P . .
O2A O 0.3674(15) 0.1942(11) 1.0047(6) 0.108(4) Uani 0.50 1 d P . .
O1A O 0.454(2) 0.151(2) 0.9807(15) 0.110(9) Uani 0.25 1 d P . .
O3A O 0.1442(19) 0.1597(12) 0.8653(11) 0.059(4) Uiso 0.25 1 d P . .
C20 C 0.1922(15) 0.0836(9) 0.9441(7) 0.129(4) Uani 1 1 d . . .
F1 F 0.1494(8) 0.0800(4) 1.0236(3) 0.142(2) Uani 1 1 d . . .
F2 F 0.0892(11) 0.0423(7) 0.8741(6) 0.136(3) Uani 0.75 1 d P . .
F3 F 0.2853(9) 0.0100(4) 0.9455(4) 0.151(3) Uani 1 1 d . . .
F2A F 0.062(2) 0.131(2) 0.8971(16) 0.121(8) Uani 0.25 1 d P . .

loop_
_atom_site_aniso_label
_atom_site_aniso_U_11
_atom_site_aniso_U_22
_atom_site_aniso_U_33
_atom_site_aniso_U_23
_atom_site_aniso_U_13
_atom_site_aniso_U_12
Mn1 0.1140(9) 0.0377(5) 0.0731(7) 0.0060(4) 0.0656(6) 0.0029(4)
C11 0.063(8) 0.136(13) 0.046(7) 0.021(8) 0.000(6) -0.023(8)
C12 0.066(13) 0.109(17) 0.061(14) 0.020(13) 0.027(11) 0.010(16)
C13 0.044(6) 0.099(10) 0.062(7) 0.020(7) -0.003(5) -0.024(6)
O4 0.059(5) 0.055(4) 0.042(4) 0.003(4) 0.015(4) -0.014(4)
C1 0.106(7) 0.102(7) 0.140(9) -0.006(6) 0.015(6) -0.004(6)
N5 0.078(10) 0.078(9) 0.066(10) 0.013(8) 0.041(9) 0.015(9)
N6 0.107(10) 0.168(15) 0.092(9) -0.061(10) 0.023(8) -0.080(11)
N7 0.123(14) 0.061(8) 0.039(7) -0.010(6) 0.018(7) -0.042(10)
N1 0.063(8) 0.046(6) 0.011(6) -0.003(5) 0.011(6) 0.012(5)
N2 0.094(9) 0.105(10) 0.045(6) 0.034(7) -0.001(6) -0.048(7)
N3 0.053(6) 0.122(10) 0.055(6) 0.024(7) 0.010(5) -0.021(6)
N4 0.088(19) 0.083(17) 0.11(2) -0.039(12) 0.062(16) 0.001(12)
C2 0.080(9) 0.062(7) 0.052(7) -0.011(6) 0.030(6) -0.024(7)
C4 0.089(9) 0.040(7) 0.052(8) -0.005(6) 0.016(7) -0.019(7)
C5 0.22(3) 0.053(13) 0.084(14) -0.017(11) 0.001(16) 0.055(16)
C7 0.17(3) 0.106(19) 0.102(17) -0.029(17) 0.08(2) -0.04(2)
C9 0.029(6) 0.098(12) 0.117(19) 0.013(12) 0.020(7) 0.018(6)
C10 0.16(2) 0.125(17) 0.122(16) 0.038(14) 0.090(16) 0.056(16)
C8 0.055(8) 0.112(14) 0.073(10) -0.024(9) 0.004(7) 0.014(9)
N1A 0.15(2) 0.045(8) 0.061(13) 0.006(10) 0.026(11) -0.003(10)
N2A 0.085(12) 0.143(19) 0.18(2) -0.029(16) 0.024(14) -0.055(12)
N3A 0.107(11) 0.126(14) 0.081(9) 0.047(9) 0.035(9) 0.034(10)
N4A 0.098(18) 0.033(7) 0.065(14) 0.025(9) 0.054(12) 0.010(8)
C1A 0.038(6) 0.082(9) 0.089(9) 0.024(7) 0.013(6) 0.003(5)
C2A 0.30(4) 0.31(5) 0.041(9) -0.060(17) 0.043(16) -0.26(4)
C3A 0.145(17) 0.073(11) 0.136(18) -0.048(11) 0.066(15) -0.021(12)
C4A 0.36(6) 0.059(13) 0.20(3) -0.085(16) -0.17(3) 0.10(2)
C5A 1.00(7) 0.29(2) 0.11(2) -0.09(3) 0.18(4) -0.503
C8A 0.50(10) 0.31(6) 0.050(14) -0.08(2) 0.01(3) 0.18(6)
C9A 0.11(2) 0.27(5) 0.60(12) 0.35(7) 0.08(5) 0.07(3)
C7A 1.5(3) 0.37(7) 0.65(12) 0.44(9) 0.98(18) 0.67(13)
S1 0.273(4) 0.0706(13) 0.0959(17) 0.0029(12) 0.092(2) 0.0477(19)
O3 0.112(5) 0.078(4) 0.051(3) -0.010(3) 0.048(3) 0.014(3)
O2 0.169(13) 0.120(10) 0.066(7) -0.016(7) 0.035(8) 0.016(10)
O1 0.194(9) 0.083(5) 0.105(6) 0.025(4) 0.074(6) 0.059(6)
O2A 0.131(10) 0.151(12) 0.037(5) -0.044(6) -0.006(5) -0.009(9)
O1A 0.095(15) 0.15(2) 0.078(14) 0.002(13) -0.005(11) 0.084(16)
C20 0.195(11) 0.132(9) 0.078(6) 0.023(6) 0.076(7) 0.055(8)
F1 0.250(7) 0.118(4) 0.078(3) 0.028(3) 0.089(4) 0.072(4)
F2 0.196(9) 0.125(7) 0.101(5) -0.026(5) 0.070(6) -0.035(6)
F3 0.247(8) 0.101(4) 0.123(4) -0.003(3) 0.083(5) 0.057(5)
F2A 0.081(12) 0.15(2) 0.125(17) 0.028(16) -0.001(12) -0.045(14)

loop_
_atom_type_symbol
_atom_type_description
_atom_type_scat_dispersion_real
_atom_type_scat_dispersion_imag
_atom_type_scat_source
C C 0.0033 0.0016 'International Tables Vol C Tables 4.2.6.8 and 6.1.1.4'
H H 0.0000 0.0000 'International Tables Vol C Tables 4.2.6.8 and 6.1.1.4'
N N 0.0061 0.0033 'International Tables Vol C Tables 4.2.6.8 and 6.1.1.4'
O O 0.0106 0.0060 'International Tables Vol C Tables 4.2.6.8 and 6.1.1.4'
F F 0.0171 0.0103 'International Tables Vol C Tables 4.2.6.8 and 6.1.1.4'
S S 0.1246 0.1234 'International Tables Vol C Tables 4.2.6.8 and 6.1.1.4'
Mn Mn 0.3368 0.7283 'International Tables Vol C Tables 4.2.6.8 and 6.1.1.4'

loop_
_geom_angle_atom_site_label_1
_geom_angle_atom_site_label_2
_geom_angle_atom_site_label_3
_geom_angle
_geom_angle_site_symmetry_1
_geom_angle_site_symmetry_3
_geom_angle_publ_flag
O4 Mn1 O4 51.9(5) . 3_567 ?
O4 Mn1 N3 136.5(4) . . ?
O4 Mn1 N3 84.5(4) 3_567 . ?
O4 Mn1 N2 83.3(4) . . ?
O4 Mn1 N2 135.2(4) 3_567 . ?
N3 Mn1 N2 140.2(4) . . ?
O4 Mn1 N4A 102.9(7) . . ?
O4 Mn1 N4A 101.8(6) 3_567 . ?
N3 Mn1 N4A 85.1(11) . . ?
N2 Mn1 N4A 88.1(11) . . ?
O4 Mn1 N1A 97.7(6) . . ?
O4 Mn1 N1A 107.0(7) 3_567 . ?
N3 Mn1 N1A 93.9(7) . . ?
N2 Mn1 N1A 74.1(8) . . ?
N4A Mn1 N1A 151.0(9) . . ?
O4 Mn1 N1 107.7(4) . . ?
O4 Mn1 N1 106.1(5) 3_567 . ?
N3 Mn1 N1 80.9(5) . . ?
N2 Mn1 N1 84.1(6) . . ?
N4A Mn1 N1 147.2(6) . . ?
N1A Mn1 N1 13.1(7) . . ?
O4 Mn1 N4 101.9(10) . . ?
O4 Mn1 N4 98.5(8) 3_567 . ?
N3 Mn1 N4 83.5(12) . . ?
N2 Mn1 N4 91.3(12) . . ?
N4A Mn1 N4 3.5(16) . . ?
N1A Mn1 N4 154.0(10) . . ?
N1 Mn1 N4 149.3(9) . . ?
O4 Mn1 N2A 104.7(7) . . ?
O4 Mn1 N2A 156.7(7) 3_567 . ?
N3 Mn1 N2A 118.8(7) . . ?
N2 Mn1 N2A 21.5(6) . . ?
N4A Mn1 N2A 82.2(10) . . ?
N1A Mn1 N2A 72.8(9) . . ?
N1 Mn1 N2A 79.0(8) . . ?
N4 Mn1 N2A 85.8(11) . . ?
O4 Mn1 N7 73.6(5) . . ?
O4 Mn1 N7 22.3(5) 3_567 . ?
N3 Mn1 N7 63.0(5) . . ?
N2 Mn1 N7 155.8(5) . . ?
N4A Mn1 N7 103.9(9) . . ?
N1A Mn1 N7 101.4(9) . . ?
N1 Mn1 N7 95.8(7) . . ?
N4 Mn1 N7 100.3(10) . . ?
N2A Mn1 N7 173.9(7) . . ?
O4 Mn1 N3A 160.6(5) . . ?
O4 Mn1 N3A 108.9(5) 3_567 . ?
N3 Mn1 N3A 24.8(5) . . ?
N2 Mn1 N3A 115.9(5) . . ?
N4A Mn1 N3A 76.0(9) . . ?
N1A Mn1 N3A 91.1(7) . . ?
N1 Mn1 N3A 79.0(5) . . ?
N4 Mn1 N3A 75.8(11) . . ?
N2A Mn1 N3A 94.4(8) . . ?
N7 Mn1 N3A 87.7(6) . . ?
O4 Mn1 N7 19.5(5) . 3_567 ?
O4 Mn1 N7 70.8(5) 3_567 3_567 ?
N3 Mn1 N7 154.9(5) . 3_567 ?
N2 Mn1 N7 64.8(4) . 3_567 ?
N4A Mn1 N7 95.2(9) . 3_567 ?
N1A Mn1 N7 97.6(6) . 3_567 ?
N1 Mn1 N7 109.9(5) . 3_567 ?
N4 Mn1 N7 95.3(11) . 3_567 ?
N2A Mn1 N7 86.0(7) . 3_567 ?
N7 Mn1 N7 92.8(6) . 3_567 ?
N3A Mn1 N7 171.0(6) . 3_567 ?
N5 C11 N3 145.7(15) 3_567 . ?
N5 C11 C12 29.5(10) 3_567 3_567 ?
N3 C11 C12 116.2(12) . 3_567 ?
N5 C11 N7 45.3(11) 3_567 . ?
N3 C11 N7 106.8(11) . . ?
C12 C11 N7 28.1(11) 3_567 . ?
N5 C11 N6 46.2(12) 3_567 3_567 ?
N3 C11 N6 152.2(14) . 3_567 ?
C12 C11 N6 71.6(12) 3_567 3_567 ?
N7 C11 N6 91.4(10) . 3_567 ?
N7 C12 N5 96(5) 3_567 . ?
N7 C12 O4 42(2) 3_567 . ?
N5 C12 O4 139(4) . . ?
N7 C12 C11 82(3) 3_567 3_567 ?
N5 C12 C11 49(2) . 3_567 ?
O4 C12 C11 108.8(18) . 3_567 ?
N7 C12 C13 92(3) 3_567 . ?
N5 C12 C13 69(2) . . ?
O4 C12 C13 107.4(15) . . ?
C11 C12 C13 115.3(17) 3_567 . ?
N7 C12 N6 121(4) 3_567 . ?
N5 C12 N6 24(2) . . ?
O4 C12 N6 163(2) . . ?
C11 C12 N6 60.3(11) 3_567 . ?
C13 C12 N6 69.8(10) . . ?
N2 C13 N5 145.4(12) . . ?
N2 C13 C12 116.5(12) . . ?
N5 C13 C12 29.0(8) . . ?
N2 C13 N7 109.0(10) . 3_567 ?
N5 C13 N7 40.1(10) . 3_567 ?
C12 C13 N7 25.7(11) . 3_567 ?
N2 C13 N6 161.4(14) . . ?
N5 C13 N6 39.0(9) . . ?
C12 C13 N6 63.9(10) . . ?
N7 C13 N6 79.1(8) 3_567 . ?
N7 O4 C12 30.2(17) 3_567 . ?
N7 O4 O4 163.9(14) 3_567 3_567 ?
C12 O4 O4 163.6(12) . 3_567 ?
N7 O4 Mn1 120.9(10) 3_567 . ?
C12 O4 Mn1 117.2(11) . . ?
O4 O4 Mn1 65.9(5) 3_567 . ?
N7 O4 Mn1 109.3(10) 3_567 3_567 ?
C12 O4 Mn1 112.6(10) . 3_567 ?
O4 O4 Mn1 62.2(4) 3_567 3_567 ?
Mn1 O4 Mn1 128.1(5) . 3_567 ?
C10A C1 C6 25(2) . . ?
C10A C1 C1A 115(3) . . ?
C6 C1 C1A 130.9(13) . . ?
C10A C1 C10 128(2) . . ?
C6 C1 C10 116.2(15) . . ?
C1A C1 C10 55.5(9) . . ?
C10A C1 C6B 19(2) . . ?
C6 C1 C6B 7(2) . . ?
C1A C1 C6B 124.9(18) . . ?
C10 C1 C6B 117.1(19) . . ?
C12 N5 N7 42(3) . 3_567 ?
C12 N5 C11 102(3) . 3_567 ?
N7 N5 C11 87.9(16) 3_567 3_567 ?
C12 N5 N6 141(3) . . ?
N7 N5 N6 176.4(19) 3_567 . ?
C11 N5 N6 92.7(16) 3_567 . ?
C12 N5 C13 82(3) . . ?
N7 N5 C13 83.8(14) 3_567 . ?
C11 N5 C13 162.2(18) 3_567 . ?
N6 N5 C13 94.7(14) . . ?
N5 N6 C11 41.1(9) . 3_567 ?
N5 N6 C12 14.3(12) . . ?
C11 N6 C12 48.1(9) 3_567 . ?
N5 N6 C13 46.2(9) . . ?
C11 N6 C13 86.3(8) 3_567 . ?
C12 N6 C13 46.3(8) . . ?
C12 N7 O4 108(4) 3_567 3_567 ?
C12 N7 N5 42(2) 3_567 3_567 ?
O4 N7 N5 149(2) 3_567 3_567 ?
C12 N7 C11 70(3) 3_567 . ?
O4 N7 C11 132.9(16) 3_567 . ?
N5 N7 C11 46.8(11) 3_567 . ?
C12 N7 C13 63(2) 3_567 3_567 ?
O4 N7 C13 119.3(15) 3_567 3_567 ?
N5 N7 C13 56.2(11) 3_567 3_567 ?
C11 N7 C13 101.7(12) . 3_567 ?
C12 N7 Mn1 110(3) 3_567 . ?
O4 N7 Mn1 48.4(8) 3_567 . ?
N5 N7 Mn1 128.6(13) 3_567 . ?
C11 N7 Mn1 87.1(8) . . ?
C13 N7 Mn1 165.2(13) 3_567 . ?
C12 N7 Mn1 105(3) 3_567 3_567 ?
O4 N7 Mn1 39.6(8) 3_567 3_567 ?
N5 N7 Mn1 134.1(13) 3_567 3_567 ?
C11 N7 Mn1 170.2(14) . 3_567 ?
C13 N7 Mn1 82.4(7) 3_567 3_567 ?
Mn1 N7 Mn1 87.2(6) . 3_567 ?
C4 N1 C9 116.0(15) . . ?
C4 N1 Mn1 108.7(11) . . ?
C9 N1 Mn1 115.7(14) . . ?
C6B N2 C13 115(3) . . ?
C6B N2 C6 22(3) . . ?
C13 N2 C6 116.5(15) . . ?
C6B N2 C5 79(3) . . ?
C13 N2 C5 107.9(15) . . ?
C6 N2 C5 99.0(16) . . ?
C6B N2 Mn1 135(3) . . ?
C13 N2 Mn1 103.8(7) . . ?
C6 N2 Mn1 118.8(13) . . ?
C5 N2 Mn1 110.5(16) . . ?
C7 N3 C11 113.5(17) . . ?
C7 N3 C3 93.6(16) . . ?
C11 N3 C3 111.7(17) . . ?
C7 N3 Mn1 129.9(15) . . ?
C11 N3 Mn1 103.1(7) . . ?
C3 N3 Mn1 103.5(12) . . ?
C2 N4 C10 56.7(17) . . ?
C2 N4 Mn1 112(2) . . ?
C10 N4 Mn1 110(2) . . ?
N4 C2 C3 106(2) . . ?
N1 C4 C5 109.4(15) . . ?
N2 C5 C4 113(2) . . ?
C6B C6 C1 156(7) . . ?
C6B C6 N2 46(6) . . ?
C1 C6 N2 112.8(16) . . ?
N3 C7 C8 120.4(18) . . ?
C2 C3 N3 117(2) . . ?
C8 C9 N1 113.8(12) . . ?
N4 C10 C1 110(2) . . ?
C6 C6B N2 112(8) . . ?
C6 C6B C1 17(5) . . ?
N2 C6B C1 98(3) . . ?
C9 C8 C7 117.2(17) . . ?
C7A N1A Mn1 112(2) . . ?
C5A N2A C10A 110(4) . . ?
C5A N2A Mn1 131(3) . . ?
C10A N2A Mn1 108(2) . . ?
C2A N3A C9A 140(3) . . ?
C2A N3A Mn1 111.0(13) . . ?
C9A N3A Mn1 93(2) . . ?
C1A N4A C3A 145(2) . . ?
C1A N4A Mn1 115(2) . . ?
C3A N4A Mn1 100.1(17) . . ?
C1 C1A N4A 107.1(11) . . ?
C3A C2A N3A 111.1(14) . . ?
C2A C3A N4A 117.2(15) . . ?
C5A C4A C7A 99(3) . . ?
N2A C5A C4A 110(2) . . ?
C7A C8A C9A 108(4) . . ?
N3A C9A C8A 120(3) . . ?
C1 C10A N2A 120(3) . . ?
N1A C7A C8A 67(3) . . ?
N1A C7A C4A 69(3) . . ?
C8A C7A C4A 133(3) . . ?
O2A S1 O2 65.8(8) . . ?
O2A S1 O3 128.9(7) . . ?
O2 S1 O3 122.5(6) . . ?
O2A S1 O3A 151.8(9) . . ?
O2 S1 O3A 117.8(10) . . ?
O3 S1 O3A 74.9(7) . . ?
O2A S1 O1 117.6(7) . . ?
O2 S1 O1 62.9(7) . . ?
O3 S1 O1 108.0(4) . . ?
O3A S1 O1 55.2(8) . . ?
O2A S1 C20 95.6(7) . . ?
O2 S1 C20 127.6(7) . . ?
O3 S1 C20 107.5(4) . . ?
O3A S1 C20 59.1(8) . . ?
O1 S1 C20 89.0(5) . . ?
O2A S1 O1A 37.5(8) . . ?
O2 S1 O1A 96.9(11) . . ?
O3 S1 O1A 95.0(8) . . ?
O3A S1 O1A 144.1(11) . . ?
O1 S1 O1A 155.1(8) . . ?
C20 S1 O1A 93.2(11) . . ?
O2A S1 F2A 126.5(8) . . ?
O2 S1 F2A 109.5(11) . . ?
O3 S1 F2A 99.6(8) . . ?
O3A S1 F2A 25.7(9) . . ?
O1 S1 F2A 50.8(9) . . ?
C20 S1 F2A 42.5(8) . . ?
O1A S1 F2A 135.6(12) . . ?
S1 O3 O3A 53.7(6) . . ?
S1 O2 O2A 56.9(6) . . ?
S1 O2 O1 66.7(7) . . ?
O2A O2 O1 113.6(10) . . ?
O3A O1 O2 106.1(10) . . ?
O3A O1 S1 55.9(7) . . ?
O2 O1 S1 50.4(6) . . ?
O3A O1 F2A 38.1(10) . . ?
O2 O1 F2A 125.3(10) . . ?
S1 O1 F2A 80.4(9) . . ?
O1A O2A S1 93.8(12) . . ?
O1A O2A O2 135.1(17) . . ?
S1 O2A O2 57.2(7) . . ?
O2A O1A S1 48.8(8) . . ?
F2A O3A O1 84(2) . . ?
F2A O3A S1 117.4(18) . . ?
O1 O3A S1 68.9(9) . . ?
F2A O3A C20 62.9(16) . . ?
O1 O3A C20 102.6(11) . . ?
S1 O3A C20 69.6(9) . . ?
F2A O3A F2 49.7(19) . . ?
O1 O3A F2 132.0(12) . . ?
S1 O3A F2 118.2(11) . . ?
C20 O3A F2 50.5(8) . . ?
F2A O3A O3 163(2) . . ?
O1 O3A O3 101.3(11) . . ?
S1 O3A O3 51.3(6) . . ?
C20 O3A O3 99.6(10) . . ?
F2 O3A O3 120.0(10) . . ?
F1 C20 F3 104.2(8) . . ?
F1 C20 F2 112.5(11) . . ?
F3 C20 F2 93.3(9) . . ?
F1 C20 F2A 95.9(12) . . ?
F3 C20 F2A 147.1(16) . . ?
F2 C20 F2A 54.6(12) . . ?
F1 C20 O3A 127.2(10) . . ?
F3 C20 O3A 128.6(9) . . ?
F2 C20 O3A 69.7(9) . . ?
F2A C20 O3A 39.7(9) . . ?
F1 C20 S1 114.2(9) . . ?
F3 C20 S1 110.5(9) . . ?
F2 C20 S1 119.0(7) . . ?
F2A C20 S1 83.6(10) . . ?
O3A C20 S1 51.3(7) . . ?
F2A F2 C20 64.0(10) . . ?
F2A F2 O3A 37.1(10) . . ?
C20 F2 O3A 59.9(8) . . ?
O3A F2A F2 93(2) . . ?
O3A F2A C20 77.3(16) . . ?
F2 F2A C20 61.4(14) . . ?
O3A F2A O1 58.1(15) . . ?
F2 F2A O1 149.0(17) . . ?
C20 F2A O1 97.7(13) . . ?
O3A F2A S1 37.0(12) . . ?
F2 F2A S1 101.5(14) . . ?
C20 F2A S1 53.9(8) . . ?
O1 F2A S1 48.8(6) . . ?

loop_
_geom_bond_atom_site_label_1
_geom_bond_atom_site_label_2
_geom_bond_distance
_geom_bond_site_symmetry_2
_geom_bond_publ_flag
Mn1 O4 1.894(8) . ?
Mn1 O4 1.955(7) 3_567 ?
Mn1 N3 2.135(10) . ?
Mn1 N2 2.180(13) . ?
Mn1 N4A 2.20(3) . ?
Mn1 N1A 2.21(3) . ?
Mn1 N1 2.288(19) . ?
Mn1 N4 2.30(3) . ?
Mn1 N2A 2.38(2) . ?
Mn1 N7 2.468(17) . ?
Mn1 N3A 2.538(17) . ?
Mn1 N7 2.549(18) 3_567 ?
C11 N5 1.134(19) 3_567 ?
C11 N3 1.461(16) . ?
C11 C12 1.48(3) 3_567 ?
C11 N7 1.55(2) . ?
C11 N6 1.72(2) 3_567 ?
C12 N7 0.74(3) 3_567 ?
C12 N5 0.743(19) . ?
C12 O4 1.405(19) . ?
C12 C11 1.48(3) 3_567 ?
C12 C13 1.52(2) . ?
C12 N6 1.88(2) . ?
C13 N2 1.424(16) . ?
C13 N5 1.425(19) . ?
C13 N7 1.706(18) 3_567 ?
C13 N6 1.967(19) . ?
O4 N7 0.99(2) 3_567 ?
O4 O4 1.686(19) 3_567 ?
O4 Mn1 1.955(7) 3_567 ?
C1 C10A 1.07(3) . ?
C1 C6 1.436(19) . ?
C1 C1A 1.444(16) . ?
C1 C10 1.67(3) . ?
C1 C6B 1.99(6) . ?
N5 N7 1.10(3) 3_567 ?
N5 C11 1.134(19) 3_567 ?
N5 N6 1.24(2) . ?
N6 C11 1.72(2) 3_567 ?
N7 C12 0.74(3) 3_567 ?
N7 O4 0.99(2) 3_567 ?
N7 N5 1.10(3) 3_567 ?
N7 C13 1.706(18) 3_567 ?
N7 Mn1 2.549(18) 3_567 ?
N1 C4 1.47(2) . ?
N1 C9 1.55(2) . ?
N2 C6B 1.16(6) . ?
N2 C6 1.485(18) . ?
N2 C5 1.566(16) . ?
N3 C7 1.31(3) . ?
N3 C3 1.80(3) . ?
N4 C2 1.39(4) . ?
N4 C10 1.43(4) . ?
C2 C3 1.61(3) . ?
C4 C5 1.74(4) . ?
C6 C6B 0.59(6) . ?
C7 C8 1.454(19) . ?
C9 C8 1.34(3) . ?
N1A C7A 1.28(4) . ?
N2A C5A 1.14(3) . ?
N2A C10A 1.476(19) . ?
N3A C2A 1.49(2) . ?
N3A C9A 1.55(2) . ?
N4A C1A 1.55(4) . ?
N4A C3A 1.82(5) . ?
C2A C3A 1.42(4) . ?
C4A C5A 1.45(2) . ?
C4A C7A 1.96(8) . ?
C8A C7A 1.45(2) . ?
C8A C9A 1.90(6) . ?
S1 O2A 1.368(10) . ?
S1 O2 1.373(13) . ?
S1 O3 1.406(5) . ?
S1 O3A 1.452(17) . ?
S1 O1 1.636(10) . ?
S1 C20 1.743(13) . ?
S1 O1A 1.815(18) . ?
S1 F2A 2.143(19) . ?
O3 O3A 1.738(19) . ?
O2 O2A 1.489(19) . ?
O2 O1 1.586(17) . ?
O1 O3A 1.439(18) . ?
O1 F2A 1.68(3) . ?
O2A O1A 1.11(2) . ?
O3A F2A 1.05(2) . ?
O3A C20 1.595(19) . ?
O3A F2 1.729(19) . ?
C20 F1 1.314(9) . ?
C20 F3 1.342(11) . ?
C20 F2 1.422(15) . ?
C20 F2A 1.46(2) . ?
F2 F2A 1.32(3) . ?
